data_7036486
loop_
_publ_author_name
'Swarnakar, Anindya K.'
'Ferguson, Michael J.'
'McDonald, Robert'
'Rivard, Eric'

_publ_section_title
;
 Transition metal-mediated donor-acceptor coordination of low-oxidation
 state Group 14 element halides.
;
_journal_issue 14
_journal_name_full 'Dalton transactions (Cambridge, England : 2003)'
_journal_page_first 6071
_journal_page_last 6078
_journal_paper_doi 10.1039/c5dt03018h
_journal_volume 45
_journal_year 2016
_chemical_formula_moiety 'C21 H27 Cl2 P2 Pb Rh'
_chemical_formula_sum 'C21 H27 Cl2 P2 Pb Rh'
_chemical_formula_weight 722.36
_space_group_crystal_system monoclinic
_space_group_IT_number 14
_space_group_name_Hall '-P 2yn'
_space_group_name_H-M_alt 'P 1 21/n 1'
_symmetry_space_group_name_Hall '-P 2yn'
_symmetry_space_group_name_H-M 'P 1 21/n 1'
_atom_sites_solution_hydrogens geom
_audit_creation_method SHELXL-2014/6
_audit_update_record
;
2015-07-30 deposited with the CCDC.
2015-09-09 downloaded from the CCDC.
;
_cell_angle_alpha 90
_cell_angle_beta 95.470(3)
_cell_angle_gamma 90
_cell_formula_units_Z 8
_cell_length_a 17.346(5)
_cell_length_b 15.351(4)
_cell_length_c 18.164(5)
_cell_measurement_reflns_used 9990
_cell_measurement_temperature 173(2)
_cell_measurement_theta_max 26.65
_cell_measurement_theta_min 2.25
_cell_volume 4815(2)
_computing_cell_refinement 'Bruker SAINT'
_computing_data_collection 'Bruker APEX2'
_computing_data_reduction 'Bruker SAINT'
_computing_molecular_graphics 'Bruker SHELXTL'
_computing_publication_material 'Bruker SHELXTL'
_computing_structure_refinement 'SHELXL-2014/6 (Sheldrick, 2014)'
_computing_structure_solution 'SHELXT-2014 (Sheldrick 2014)'
_diffrn_ambient_temperature 173(2)
_diffrn_measured_fraction_theta_full 0.999
_diffrn_measured_fraction_theta_max 0.975
_diffrn_measurement_device_type 'Bruker APEX-II CCD'
_diffrn_measurement_method '\w scans'
_diffrn_radiation_type MoK\a
_diffrn_radiation_wavelength 0.71073
_diffrn_reflns_av_R_equivalents 0.0573
_diffrn_reflns_av_unetI/netI 0.0485
_diffrn_reflns_Laue_measured_fraction_full 0.999
_diffrn_reflns_Laue_measured_fraction_max 0.975
_diffrn_reflns_limit_h_max 22
_diffrn_reflns_limit_h_min -22
_diffrn_reflns_limit_k_max 19
_diffrn_reflns_limit_k_min -19
_diffrn_reflns_limit_l_max 23
_diffrn_reflns_limit_l_min -23
_diffrn_reflns_number 41795
_diffrn_reflns_point_group_measured_fraction_full 0.999
_diffrn_reflns_point_group_measured_fraction_max 0.975
_diffrn_reflns_theta_full 25.242
_diffrn_reflns_theta_max 27.758
_diffrn_reflns_theta_min 1.551
_exptl_absorpt_coefficient_mu 8.030
_exptl_absorpt_correction_T_max 0.7619
_exptl_absorpt_correction_T_min 0.5292
_exptl_absorpt_correction_type numerical
_exptl_absorpt_process_details 'SADABS-2014/4 (Sheldrick, 2014)'
_exptl_crystal_colour orange
_exptl_crystal_density_diffrn 1.993
_exptl_crystal_description prism
_exptl_crystal_F_000 2752
_exptl_crystal_size_max 0.095
_exptl_crystal_size_mid 0.079
_exptl_crystal_size_min 0.073
_refine_diff_density_max 1.992
_refine_diff_density_min -1.824
_refine_diff_density_rms 0.180
_refine_ls_extinction_method none
_refine_ls_goodness_of_fit_ref 1.120
_refine_ls_hydrogen_treatment constr
_refine_ls_matrix_type full
_refine_ls_number_parameters 495
_refine_ls_number_reflns 11064
_refine_ls_number_restraints 0
_refine_ls_restrained_S_all 1.120
_refine_ls_R_factor_all 0.0609
_refine_ls_R_factor_gt 0.0364
_refine_ls_shift/su_max 0.002
_refine_ls_shift/su_mean 0.000
_refine_ls_structure_factor_coef Fsqd
_refine_ls_weighting_details 'w=1/[\s^2^(Fo^2^)+(0.0316P)^2^] where P=(Fo^2^+2Fc^2^)/3'
_refine_ls_weighting_scheme calc
_refine_ls_wR_factor_gt 0.0737
_refine_ls_wR_factor_ref 0.0816
_reflns_Friedel_coverage 0.000
_reflns_number_gt 8280
_reflns_number_total 11064
_reflns_threshold_expression 'I > 2\s(I)'
_cod_data_source_file c5dt03018h2.cif
_cod_data_source_block riv14g2_cmpd_3
_cod_depositor_comments 'Adding full bibliography for 7036484--7036489.cif.'
_cod_original_cell_volume 4814(2)
_cod_database_code 7036486
_shelx_space_group_comment
; 
The symmetry employed for this shelxl refinement is uniquely defined 
by the following loop, which should always be used as a source of 
symmetry information in preference to the above space-group names. 
They are only intended as comments. 
;
_shelx_estimated_absorpt_t_min 0.516
_shelx_estimated_absorpt_t_max 0.592
_shelxl_version_number 2014/6

loop_
_space_group_symop_operation_xyz
'x, y, z'
'-x+1/2, y+1/2, -z+1/2'
'-x, -y, -z'
'x-1/2, -y-1/2, z-1/2'

loop_
_atom_site_label
_atom_site_type_symbol
_atom_site_fract_x
_atom_site_fract_y
_atom_site_fract_z
_atom_site_U_iso_or_equiv
_atom_site_adp_type
_atom_site_occupancy
_atom_site_site_symmetry_order
_atom_site_calc_flag
_atom_site_refinement_flags_posn
_atom_site_refinement_flags_adp
Pb1A Pb 0.32727(2) 0.63892(2) 0.77288(2) 0.02563(6) Uani 1 1 d . .
Rh1A Rh 0.21779(2) 0.65854(3) 0.87209(2) 0.01933(9) Uani 1 1 d . .
Cl1A Cl 0.42278(9) 0.76547(10) 0.81769(9) 0.0392(4) Uani 1 1 d . .
Cl2A Cl 0.26088(10) 0.72343(11) 0.65627(8) 0.0453(4) Uani 1 1 d . .
P1A P 0.29500(8) 0.57296(9) 0.94942(8) 0.0243(3) Uani 1 1 d . .
P2A P 0.14952(8) 0.55307(9) 0.80686(8) 0.0243(3) Uani 1 1 d . .
C1A C 0.2167(4) 0.8002(4) 0.8427(4) 0.0395(16) Uani 1 1 d . .
H1A H 0.2422 0.8272 0.8013 0.047 Uiso 1 1 calc R U
C2A C 0.1406(4) 0.7722(4) 0.8396(3) 0.0378(16) Uani 1 1 d . .
H2A H 0.1024 0.7747 0.7948 0.045 Uiso 1 1 calc R U
C3A C 0.1233(3) 0.7501(4) 0.9103(4) 0.0362(15) Uani 1 1 d . .
H3A H 0.0714 0.7316 0.9244 0.043 Uiso 1 1 calc R U
C4A C 0.1894(4) 0.7598(4) 0.9582(3) 0.0389(16) Uani 1 1 d . .
H4A H 0.1936 0.7512 1.0130 0.047 Uiso 1 1 calc R U
C5A C 0.2499(3) 0.7895(4) 0.9157(4) 0.0426(17) Uani 1 1 d . .
H5A H 0.3028 0.8088 0.9358 0.051 Uiso 1 1 calc R U
C11A C 0.3665(3) 0.5006(4) 0.9133(3) 0.0263(12) Uani 1 1 d . .
C12A C 0.3507(3) 0.4134(4) 0.8994(3) 0.0319(14) Uani 1 1 d . .
H12A H 0.3031 0.3893 0.9115 0.038 Uiso 1 1 calc R U
C13A C 0.4038(4) 0.3607(4) 0.8677(4) 0.0449(17) Uani 1 1 d . .
H13A H 0.3925 0.3008 0.8591 0.054 Uiso 1 1 calc R U
C14A C 0.4728(4) 0.3949(5) 0.8488(3) 0.0457(18) Uani 1 1 d . .
H14A H 0.5086 0.3592 0.8263 0.055 Uiso 1 1 calc R U
C15A C 0.4890(4) 0.4814(5) 0.8630(3) 0.0438(17) Uani 1 1 d . .
H15A H 0.5368 0.5050 0.8507 0.053 Uiso 1 1 calc R U
C16A C 0.4367(3) 0.5345(4) 0.8948(3) 0.0336(14) Uani 1 1 d . .
H16A H 0.4488 0.5941 0.9041 0.040 Uiso 1 1 calc R U
C17A C 0.3571(4) 0.6370(4) 1.0157(3) 0.0388(15) Uani 1 1 d . .
H17A H 0.3858 0.6800 0.9892 0.047 Uiso 1 1 calc R U
H17B H 0.3938 0.5983 1.0441 0.047 Uiso 1 1 calc R U
H17C H 0.3252 0.6671 1.0495 0.047 Uiso 1 1 calc R U
C18A C 0.2448(4) 0.5031(4) 1.0104(3) 0.0412(16) Uani 1 1 d . .
H18A H 0.2108 0.4629 0.9807 0.049 Uiso 1 1 calc R U
H18B H 0.2138 0.5390 1.0411 0.049 Uiso 1 1 calc R U
H18C H 0.2828 0.4697 1.0424 0.049 Uiso 1 1 calc R U
C21A C 0.0788(3) 0.4927(3) 0.8562(3) 0.0248(12) Uani 1 1 d . .
C22A C 0.0830(4) 0.4040(4) 0.8678(4) 0.0402(16) Uani 1 1 d . .
H22A H 0.1259 0.3721 0.8532 0.048 Uiso 1 1 calc R U
C23A C 0.0247(4) 0.3608(4) 0.9011(4) 0.053(2) Uani 1 1 d . .
H23A H 0.0280 0.2997 0.9088 0.064 Uiso 1 1 calc R U
C24A C -0.0381(4) 0.4067(5) 0.9229(3) 0.0490(19) Uani 1 1 d . .
H24A H -0.0778 0.3774 0.9457 0.059 Uiso 1 1 calc R U
C25A C -0.0422(4) 0.4950(5) 0.9111(3) 0.0442(17) Uani 1 1 d . .
H25A H -0.0853 0.5269 0.9254 0.053 Uiso 1 1 calc R U
C26A C 0.0157(3) 0.5376(4) 0.8788(3) 0.0342(14) Uani 1 1 d . .
H26A H 0.0124 0.5989 0.8718 0.041 Uiso 1 1 calc R U
C27A C 0.0886(3) 0.5981(4) 0.7285(3) 0.0335(14) Uani 1 1 d . .
H27A H 0.0493 0.6363 0.7467 0.040 Uiso 1 1 calc R U
H27B H 0.0631 0.5506 0.6996 0.040 Uiso 1 1 calc R U
H27C H 0.1207 0.6317 0.6972 0.040 Uiso 1 1 calc R U
C28A C 0.1979(4) 0.4668(4) 0.7599(4) 0.0429(17) Uani 1 1 d . .
H28A H 0.2340 0.4360 0.7957 0.052 Uiso 1 1 calc R U
H28B H 0.2264 0.4922 0.7211 0.052 Uiso 1 1 calc R U
H28C H 0.1592 0.4256 0.7377 0.052 Uiso 1 1 calc R U
Pb1B Pb 0.32948(2) 0.63106(2) 0.26274(2) 0.02521(6) Uani 1 1 d . .
Rh1B Rh 0.24435(2) 0.65442(3) 0.38162(2) 0.02032(9) Uani 1 1 d . .
Cl1B Cl 0.42831(8) 0.76132(10) 0.29184(9) 0.0398(4) Uani 1 1 d . .
Cl2B Cl 0.23347(10) 0.70793(13) 0.16065(8) 0.0503(5) Uani 1 1 d . .
P1B P 0.33853(8) 0.57839(9) 0.44954(8) 0.0239(3) Uani 1 1 d . .
P2B P 0.16859(8) 0.54234(9) 0.33658(8) 0.0235(3) Uani 1 1 d . .
C1B C 0.2362(5) 0.7942(4) 0.3449(4) 0.0491(19) Uani 1 1 d . .
H1B H 0.2559 0.8181 0.2990 0.059 Uiso 1 1 calc R U
C2B C 0.1628(4) 0.7647(4) 0.3505(4) 0.0495(19) Uani 1 1 d . .
H2B H 0.1199 0.7638 0.3097 0.059 Uiso 1 1 calc R U
C3B C 0.1553(5) 0.7454(4) 0.4257(5) 0.063(3) Uani 1 1 d . .
H3B H 0.1067 0.7275 0.4471 0.076 Uiso 1 1 calc R U
C4B C 0.2264(5) 0.7611(4) 0.4648(4) 0.059(2) Uani 1 1 d . .
H4B H 0.2385 0.7572 0.5197 0.070 Uiso 1 1 calc R U
C5B C 0.2781(4) 0.7883(4) 0.4131(4) 0.0482(18) Uani 1 1 d . .
H5B H 0.3322 0.8096 0.4254 0.058 Uiso 1 1 calc R U
C11B C 0.3978(3) 0.5020(4) 0.4019(3) 0.0247(12) Uani 1 1 d . .
C12B C 0.3759(3) 0.4157(4) 0.3912(3) 0.0300(13) Uani 1 1 d . .
H12B H 0.3314 0.3946 0.4122 0.036 Uiso 1 1 calc R U
C13B C 0.4177(4) 0.3597(4) 0.3506(4) 0.0399(16) Uani 1 1 d . .
H13B H 0.4019 0.3007 0.3440 0.048 Uiso 1 1 calc R U
C14B C 0.4822(3) 0.3894(4) 0.3196(3) 0.0395(16) Uani 1 1 d . .
H14B H 0.5105 0.3515 0.2909 0.047 Uiso 1 1 calc R U
C15B C 0.5056(3) 0.4755(4) 0.3308(3) 0.0372(15) Uani 1 1 d . .
H15B H 0.5509 0.4960 0.3108 0.045 Uiso 1 1 calc R U
C16B C 0.4635(3) 0.5309(4) 0.3705(3) 0.0309(13) Uani 1 1 d . .
H16B H 0.4793 0.5899 0.3767 0.037 Uiso 1 1 calc R U
C17B C 0.4105(3) 0.6513(4) 0.4968(3) 0.0385(15) Uani 1 1 d . .
H17D H 0.4300 0.6913 0.4608 0.046 Uiso 1 1 calc R U
H17E H 0.4536 0.6169 0.5204 0.046 Uiso 1 1 calc R U
H17F H 0.3865 0.6848 0.5345 0.046 Uiso 1 1 calc R U
C18B C 0.3113(3) 0.5142(4) 0.5274(3) 0.0358(15) Uani 1 1 d . .
H18D H 0.2742 0.4690 0.5094 0.043 Uiso 1 1 calc R U
H18E H 0.2874 0.5523 0.5621 0.043 Uiso 1 1 calc R U
H18F H 0.3575 0.4867 0.5526 0.043 Uiso 1 1 calc R U
C21B C 0.1271(3) 0.4731(4) 0.4050(3) 0.0284(13) Uani 1 1 d . .
C22B C 0.0951(4) 0.3926(4) 0.3868(4) 0.0417(16) Uani 1 1 d . .
H22B H 0.0980 0.3697 0.3385 0.050 Uiso 1 1 calc R U
C23B C 0.0586(4) 0.3447(4) 0.4384(4) 0.0520(19) Uani 1 1 d . .
H23B H 0.0364 0.2897 0.4251 0.062 Uiso 1 1 calc R U
C24B C 0.0543(4) 0.3762(5) 0.5079(4) 0.0497(19) Uani 1 1 d . .
H24B H 0.0293 0.3432 0.5429 0.060 Uiso 1 1 calc R U
C25B C 0.0862(4) 0.4552(5) 0.5272(4) 0.0440(17) Uani 1 1 d . .
H25B H 0.0843 0.4764 0.5762 0.053 Uiso 1 1 calc R U
C26B C 0.1214(3) 0.5050(4) 0.4758(3) 0.0347(14) Uani 1 1 d . .
H26B H 0.1415 0.5610 0.4891 0.042 Uiso 1 1 calc R U
C27B C 0.0824(3) 0.5814(4) 0.2819(3) 0.0373(15) Uani 1 1 d . .
H27D H 0.0975 0.6170 0.2409 0.045 Uiso 1 1 calc R U
H27E H 0.0515 0.6167 0.3131 0.045 Uiso 1 1 calc R U
H27F H 0.0516 0.5317 0.2622 0.045 Uiso 1 1 calc R U
C28B C 0.2043(4) 0.4647(4) 0.2711(3) 0.0406(16) Uani 1 1 d . .
H28D H 0.2514 0.4366 0.2938 0.049 Uiso 1 1 calc R U
H28E H 0.2160 0.4957 0.2263 0.049 Uiso 1 1 calc R U
H28F H 0.1646 0.4205 0.2581 0.049 Uiso 1 1 calc R U

loop_
_atom_site_aniso_label
_atom_site_aniso_U_11
_atom_site_aniso_U_22
_atom_site_aniso_U_33
_atom_site_aniso_U_23
_atom_site_aniso_U_13
_atom_site_aniso_U_12
Pb1A 0.02544(12) 0.03039(12) 0.02239(11) 0.00066(9) 0.00917(8) 0.00174(9)
Rh1A 0.0199(2) 0.0212(2) 0.0173(2) -0.00055(16) 0.00399(16) 0.00044(17)
Cl1A 0.0367(9) 0.0438(9) 0.0380(9) -0.0037(7) 0.0081(7) -0.0092(7)
Cl2A 0.0514(10) 0.0598(11) 0.0246(8) 0.0108(7) 0.0032(7) 0.0045(8)
P1A 0.0253(8) 0.0271(8) 0.0210(7) 0.0017(6) 0.0041(6) 0.0027(6)
P2A 0.0216(7) 0.0279(8) 0.0234(8) -0.0051(6) 0.0024(6) 0.0012(6)
C1A 0.056(4) 0.024(3) 0.041(4) 0.006(3) 0.021(3) 0.007(3)
C2A 0.052(4) 0.026(3) 0.033(4) -0.004(3) -0.010(3) 0.016(3)
C3A 0.026(3) 0.030(3) 0.055(4) -0.012(3) 0.017(3) 0.004(3)
C4A 0.066(5) 0.029(3) 0.022(3) -0.008(3) 0.008(3) 0.013(3)
C5A 0.023(3) 0.024(3) 0.079(5) -0.019(3) -0.005(3) 0.003(3)
C11A 0.027(3) 0.037(3) 0.015(3) 0.006(2) 0.005(2) 0.005(2)
C12A 0.033(3) 0.034(3) 0.030(3) 0.001(3) 0.006(3) 0.004(3)
C13A 0.052(4) 0.040(4) 0.043(4) -0.004(3) 0.003(3) 0.009(3)
C14A 0.043(4) 0.061(5) 0.034(4) -0.002(3) 0.008(3) 0.027(4)
C15A 0.026(3) 0.066(5) 0.040(4) 0.018(3) 0.007(3) 0.014(3)
C16A 0.027(3) 0.040(4) 0.034(3) 0.012(3) 0.001(3) 0.004(3)
C17A 0.037(3) 0.046(4) 0.031(3) -0.005(3) -0.007(3) 0.006(3)
C18A 0.043(4) 0.046(4) 0.036(4) 0.008(3) 0.016(3) 0.007(3)
C21A 0.025(3) 0.027(3) 0.021(3) -0.001(2) -0.002(2) -0.008(2)
C22A 0.036(4) 0.037(4) 0.044(4) 0.003(3) -0.009(3) -0.004(3)
C23A 0.064(5) 0.037(4) 0.053(5) 0.020(3) -0.019(4) -0.019(4)
C24A 0.058(5) 0.059(5) 0.030(4) 0.011(3) 0.003(3) -0.025(4)
C25A 0.043(4) 0.062(5) 0.030(4) -0.006(3) 0.012(3) -0.013(3)
C26A 0.037(4) 0.035(3) 0.031(3) -0.002(3) 0.007(3) -0.010(3)
C27A 0.032(3) 0.045(4) 0.023(3) 0.000(3) 0.002(2) -0.002(3)
C28A 0.034(4) 0.041(4) 0.054(4) -0.022(3) 0.003(3) 0.005(3)
Pb1B 0.02439(11) 0.03271(13) 0.01943(11) 0.00114(9) 0.00672(8) 0.00104(9)
Rh1B 0.0242(2) 0.0211(2) 0.0160(2) -0.00111(16) 0.00348(16) 0.00060(17)
Cl1B 0.0303(8) 0.0395(9) 0.0500(10) 0.0074(7) 0.0053(7) -0.0075(7)
Cl2B 0.0477(10) 0.0815(13) 0.0217(8) 0.0060(8) 0.0026(7) 0.0212(9)
P1B 0.0251(8) 0.0272(8) 0.0193(7) -0.0007(6) 0.0017(6) -0.0010(6)
P2B 0.0212(7) 0.0298(8) 0.0194(7) -0.0044(6) 0.0022(6) -0.0002(6)
C1B 0.078(6) 0.029(4) 0.044(4) 0.007(3) 0.027(4) 0.009(4)
C2B 0.062(5) 0.031(4) 0.052(5) -0.005(3) -0.017(4) 0.020(3)
C3B 0.070(6) 0.029(4) 0.100(7) 0.005(4) 0.057(5) 0.017(4)
C4B 0.123(8) 0.032(4) 0.020(3) -0.010(3) 0.002(4) 0.034(4)
C5B 0.044(4) 0.029(4) 0.070(5) -0.016(3) -0.005(4) -0.003(3)
C11B 0.023(3) 0.033(3) 0.018(3) 0.005(2) 0.000(2) 0.003(2)
C12B 0.030(3) 0.031(3) 0.029(3) -0.001(3) 0.003(2) -0.001(3)
C13B 0.037(4) 0.034(4) 0.049(4) -0.008(3) 0.005(3) 0.005(3)
C14B 0.032(3) 0.059(4) 0.028(3) 0.000(3) 0.005(3) 0.018(3)
C15B 0.030(3) 0.053(4) 0.029(3) 0.011(3) 0.008(3) 0.008(3)
C16B 0.027(3) 0.035(3) 0.031(3) 0.007(3) 0.004(3) 0.002(3)
C17B 0.033(3) 0.043(4) 0.038(4) -0.009(3) -0.005(3) -0.005(3)
C18B 0.033(3) 0.052(4) 0.024(3) 0.008(3) 0.007(3) 0.006(3)
C21B 0.018(3) 0.031(3) 0.035(3) 0.004(3) -0.002(2) -0.003(2)
C22B 0.046(4) 0.036(4) 0.042(4) 0.010(3) -0.001(3) -0.002(3)
C23B 0.048(4) 0.039(4) 0.065(5) 0.022(4) -0.015(4) -0.010(3)
C24B 0.032(4) 0.057(5) 0.060(5) 0.026(4) 0.004(3) -0.002(3)
C25B 0.039(4) 0.059(5) 0.037(4) 0.012(3) 0.015(3) 0.006(3)
C26B 0.031(3) 0.040(4) 0.035(4) 0.002(3) 0.010(3) -0.001(3)
C27B 0.032(3) 0.054(4) 0.025(3) 0.007(3) -0.003(3) -0.004(3)
C28B 0.038(4) 0.042(4) 0.043(4) -0.021(3) 0.009(3) -0.006(3)

loop_
_atom_type_symbol
_atom_type_description
_atom_type_scat_dispersion_real
_atom_type_scat_dispersion_imag
_atom_type_scat_source
C C 0.0033 0.0016 'International Tables Vol C Tables 4.2.6.8 and 6.1.1.4'
H H 0.0000 0.0000 'International Tables Vol C Tables 4.2.6.8 and 6.1.1.4'
P P 0.1023 0.0942 'International Tables Vol C Tables 4.2.6.8 and 6.1.1.4'
Cl Cl 0.1484 0.1585 'International Tables Vol C Tables 4.2.6.8 and 6.1.1.4'
Rh Rh -1.1178 0.9187 'International Tables Vol C Tables 4.2.6.8 and 6.1.1.4'
Pb Pb -3.3944 10.1111 'International Tables Vol C Tables 4.2.6.8 and 6.1.1.4'

loop_
_geom_angle_atom_site_label_1
_geom_angle_atom_site_label_2
_geom_angle_atom_site_label_3
_geom_angle
Cl1A Pb1A Cl2A 95.65(6)
Cl1A Pb1A Rh1A 99.78(4)
Cl2A Pb1A Rh1A 101.25(4)
C5A Rh1A C1A 36.8(2)
C5A Rh1A C2A 60.7(2)
C1A Rh1A C2A 36.0(2)
C5A Rh1A P1A 101.03(18)
C1A Rh1A P1A 134.61(19)
C2A Rh1A P1A 156.41(16)
C5A Rh1A P2A 159.27(17)
C1A Rh1A P2A 125.15(19)
C2A Rh1A P2A 98.55(17)
P1A Rh1A P2A 99.09(6)
C5A Rh1A C4A 37.1(2)
C1A Rh1A C4A 60.4(2)
C2A Rh1A C4A 59.3(2)
P1A Rh1A C4A 97.08(16)
P2A Rh1A C4A 134.76(18)
C5A Rh1A C3A 60.2(2)
C1A Rh1A C3A 59.4(2)
C2A Rh1A C3A 35.4(2)
P1A Rh1A C3A 124.03(17)
P2A Rh1A C3A 103.90(16)
C4A Rh1A C3A 34.8(2)
C5A Rh1A Pb1A 99.65(18)
C1A Rh1A Pb1A 86.64(16)
C2A Rh1A Pb1A 110.14(17)
P1A Rh1A Pb1A 86.48(4)
P2A Rh1A Pb1A 86.47(4)
C4A Rh1A Pb1A 136.60(18)
C3A Rh1A Pb1A 144.49(16)
C18A P1A C17A 101.7(3)
C18A P1A C11A 103.9(3)
C17A P1A C11A 100.7(3)
C18A P1A Rh1A 115.5(2)
C17A P1A Rh1A 111.9(2)
C11A P1A Rh1A 120.63(18)
C28A P2A C27A 99.7(3)
C28A P2A C21A 102.7(3)
C27A P2A C21A 101.9(3)
C28A P2A Rh1A 121.5(2)
C27A P2A Rh1A 111.8(2)
C21A P2A Rh1A 116.39(18)
C2A C1A C5A 107.9(6)
C2A C1A Rh1A 72.2(3)
C5A C1A Rh1A 70.6(3)
C1A C2A C3A 109.1(6)
C1A C2A Rh1A 71.8(3)
C3A C2A Rh1A 75.1(3)
C4A C3A C2A 108.4(6)
C4A C3A Rh1A 71.6(3)
C2A C3A Rh1A 69.5(3)
C3A C4A C5A 107.6(6)
C3A C4A Rh1A 73.5(3)
C5A C4A Rh1A 68.5(3)
C1A C5A C4A 106.8(5)
C1A C5A Rh1A 72.6(3)
C4A C5A Rh1A 74.4(3)
C12A C11A C16A 118.6(5)
C12A C11A P1A 121.5(4)
C16A C11A P1A 119.8(5)
C11A C12A C13A 120.7(6)
C14A C13A C12A 120.4(6)
C15A C14A C13A 119.1(6)
C14A C15A C16A 121.0(6)
C15A C16A C11A 120.2(6)
C22A C21A C26A 118.5(5)
C22A C21A P2A 123.0(5)
C26A C21A P2A 118.4(4)
C21A C22A C23A 120.4(6)
C24A C23A C22A 120.3(6)
C25A C24A C23A 119.2(6)
C24A C25A C26A 120.4(7)
C25A C26A C21A 121.2(6)
Cl2B Pb1B Cl1B 98.91(6)
Cl2B Pb1B Rh1B 98.20(4)
Cl1B Pb1B Rh1B 97.48(4)
C5B Rh1B C2B 60.3(3)
C5B Rh1B C1B 36.1(2)
C2B Rh1B C1B 35.3(2)
C5B Rh1B C4B 37.1(3)
C2B Rh1B C4B 60.0(2)
C1B Rh1B C4B 60.0(2)
C5B Rh1B P2B 158.95(19)
C2B Rh1B P2B 98.74(19)
C1B Rh1B P2B 126.8(2)
C4B Rh1B P2B 132.5(3)
C5B Rh1B P1B 100.34(19)
C2B Rh1B P1B 157.98(18)
C1B Rh1B P1B 132.3(2)
C4B Rh1B P1B 98.39(19)
P2B Rh1B P1B 99.67(6)
C5B Rh1B C3B 60.6(3)
C2B Rh1B C3B 36.4(3)
C1B Rh1B C3B 59.6(2)
C4B Rh1B C3B 35.4(3)
P2B Rh1B C3B 101.7(2)
P1B Rh1B C3B 126.8(2)
C5B Rh1B Pb1B 100.2(2)
C2B Rh1B Pb1B 105.9(2)
C1B Rh1B Pb1B 85.14(17)
C4B Rh1B Pb1B 137.2(2)
P2B Rh1B Pb1B 87.36(4)
P1B Rh1B Pb1B 86.99(4)
C3B Rh1B Pb1B 141.8(2)
C18B P1B C17B 100.5(3)
C18B P1B C11B 102.7(3)
C17B P1B C11B 103.0(3)
C18B P1B Rh1B 118.20(19)
C17B P1B Rh1B 111.3(2)
C11B P1B Rh1B 118.61(17)
C27B P2B C28B 99.9(3)
C27B P2B C21B 101.9(3)
C28B P2B C21B 104.0(3)
C27B P2B Rh1B 111.4(2)
C28B P2B Rh1B 120.4(2)
C21B P2B Rh1B 116.51(19)
C2B C1B C5B 109.1(6)
C2B C1B Rh1B 72.1(4)
C5B C1B Rh1B 70.0(4)
C1B C2B C3B 108.3(7)
C1B C2B Rh1B 72.5(4)
C3B C2B Rh1B 73.4(4)
C4B C3B C2B 107.4(7)
C4B C3B Rh1B 71.7(4)
C2B C3B Rh1B 70.2(4)
C3B C4B C5B 107.3(6)
C3B C4B Rh1B 72.8(4)
C5B C4B Rh1B 68.7(3)
C1B C5B C4B 107.6(6)
C1B C5B Rh1B 74.0(4)
C4B C5B Rh1B 74.2(4)
C12B C11B C16B 118.0(5)
C12B C11B P1B 121.3(4)
C16B C11B P1B 120.5(4)
C13B C12B C11B 121.2(6)
C14B C13B C12B 119.9(6)
C13B C14B C15B 119.5(6)
C16B C15B C14B 120.2(6)
C15B C16B C11B 121.0(6)
C22B C21B C26B 118.4(5)
C22B C21B P2B 122.1(5)
C26B C21B P2B 119.3(4)
C21B C22B C23B 120.6(7)
C24B C23B C22B 120.4(7)
C23B C24B C25B 119.9(6)
C24B C25B C26B 120.5(7)
C21B C26B C25B 120.1(6)

loop_
_geom_bond_atom_site_label_1
_geom_bond_atom_site_label_2
_geom_bond_distance
Pb1A Cl1A 2.6314(16)
Pb1A Cl2A 2.6515(16)
Pb1A Rh1A 2.7561(7)
Rh1A C5A 2.213(6)
Rh1A C1A 2.238(6)
Rh1A C2A 2.244(6)
Rh1A P1A 2.2659(15)
Rh1A P2A 2.2717(15)
Rh1A C4A 2.292(5)
Rh1A C3A 2.316(5)
P1A C18A 1.823(6)
P1A C17A 1.825(6)
P1A C11A 1.832(6)
P2A C28A 1.823(6)
P2A C27A 1.826(6)
P2A C21A 1.837(5)
C1A C2A 1.383(9)
C1A C5A 1.403(9)
C2A C3A 1.388(8)
C3A C4A 1.379(8)
C4A C5A 1.435(9)
C11A C12A 1.384(8)
C11A C16A 1.395(7)
C12A C13A 1.390(8)
C13A C14A 1.381(9)
C14A C15A 1.376(9)
C15A C16A 1.386(8)
C21A C22A 1.379(8)
C21A C26A 1.388(8)
C22A C23A 1.395(9)
C23A C24A 1.384(10)
C24A C25A 1.374(9)
C25A C26A 1.376(8)
Pb1B Cl2B 2.6489(16)
Pb1B Cl1B 2.6540(16)
Pb1B Rh1B 2.7530(7)
Rh1B C5B 2.197(6)
Rh1B C2B 2.243(6)
Rh1B C1B 2.248(6)
Rh1B C4B 2.270(6)
Rh1B P2B 2.2697(15)
Rh1B P1B 2.2734(15)
Rh1B C3B 2.284(6)
P1B C18B 1.823(6)
P1B C17B 1.829(6)
P1B C11B 1.831(5)
P2B C27B 1.817(6)
P2B C28B 1.833(6)
P2B C21B 1.834(6)
C1B C2B 1.363(10)
C1B C5B 1.377(9)
C2B C3B 1.415(10)
C3B C4B 1.385(11)
C4B C5B 1.421(10)
C11B C12B 1.388(7)
C11B C16B 1.393(7)
C12B C13B 1.382(8)
C13B C14B 1.377(8)
C14B C15B 1.392(9)
C15B C16B 1.370(8)
C21B C22B 1.382(8)
C21B C26B 1.389(8)
C22B C23B 1.390(9)
C23B C24B 1.359(10)
C24B C25B 1.365(9)
C25B C26B 1.393(8)

loop_
_geom_torsion_atom_site_label_1
_geom_torsion_atom_site_label_2
_geom_torsion_atom_site_label_3
_geom_torsion_atom_site_label_4
_geom_torsion
Cl1A Pb1A Rh1A C5A 14.73(18)
Cl2A Pb1A Rh1A C5A -83.10(18)
Cl1A Pb1A Rh1A C1A 49.23(19)
Cl2A Pb1A Rh1A C1A -48.60(19)
Cl1A Pb1A Rh1A C2A 76.95(18)
Cl2A Pb1A Rh1A C2A -20.87(18)
Cl1A Pb1A Rh1A P1A -85.88(6)
Cl2A Pb1A Rh1A P1A 176.30(6)
Cl1A Pb1A Rh1A P2A 174.78(5)
Cl2A Pb1A Rh1A P2A 76.95(6)
Cl1A Pb1A Rh1A C4A 10.7(2)
Cl2A Pb1A Rh1A C4A -87.1(2)
Cl1A Pb1A Rh1A C3A 65.6(3)
Cl2A Pb1A Rh1A C3A -32.2(3)
C5A Rh1A P1A C18A 113.5(3)
C1A Rh1A P1A C18A 130.9(3)
C2A Rh1A P1A C18A 76.5(5)
P2A Rh1A P1A C18A -61.5(2)
C4A Rh1A P1A C18A 76.1(3)
C3A Rh1A P1A C18A 52.2(3)
Pb1A Rh1A P1A C18A -147.3(2)
C5A Rh1A P1A C17A -2.2(3)
C1A Rh1A P1A C17A 15.2(3)
C2A Rh1A P1A C17A -39.2(5)
P2A Rh1A P1A C17A -177.1(2)
C4A Rh1A P1A C17A -39.6(3)
C3A Rh1A P1A C17A -63.5(3)
Pb1A Rh1A P1A C17A 97.0(2)
C5A Rh1A P1A C11A -120.3(3)
C1A Rh1A P1A C11A -102.9(3)
C2A Rh1A P1A C11A -157.3(5)
P2A Rh1A P1A C11A 64.7(2)
C4A Rh1A P1A C11A -157.7(3)
C3A Rh1A P1A C11A 178.4(3)
Pb1A Rh1A P1A C11A -21.1(2)
C5A Rh1A P2A C28A 139.2(6)
C1A Rh1A P2A C28A 114.4(3)
C2A Rh1A P2A C28A 140.9(3)
P1A Rh1A P2A C28A -54.9(3)
C4A Rh1A P2A C28A -164.4(3)
C3A Rh1A P2A C28A 176.6(3)
Pb1A Rh1A P2A C28A 31.0(3)
C5A Rh1A P2A C27A 22.0(6)
C1A Rh1A P2A C27A -2.8(3)
C2A Rh1A P2A C27A 23.7(3)
P1A Rh1A P2A C27A -172.1(2)
C4A Rh1A P2A C27A 78.4(3)
C3A Rh1A P2A C27A 59.4(3)
Pb1A Rh1A P2A C27A -86.2(2)
C5A Rh1A P2A C21A -94.6(6)
C1A Rh1A P2A C21A -119.3(3)
C2A Rh1A P2A C21A -92.9(3)
P1A Rh1A P2A C21A 71.4(2)
C4A Rh1A P2A C21A -38.1(3)
C3A Rh1A P2A C21A -57.1(3)
Pb1A Rh1A P2A C21A 157.3(2)
C5A Rh1A C1A C2A -117.0(5)
P1A Rh1A C1A C2A -146.4(3)
P2A Rh1A C1A C2A 48.6(4)
C4A Rh1A C1A C2A -77.5(4)
C3A Rh1A C1A C2A -37.1(3)
Pb1A Rh1A C1A C2A 131.9(4)
C2A Rh1A C1A C5A 117.0(5)
P1A Rh1A C1A C5A -29.4(5)
P2A Rh1A C1A C5A 165.6(3)
C4A Rh1A C1A C5A 39.5(4)
C3A Rh1A C1A C5A 79.9(4)
Pb1A Rh1A C1A C5A -111.1(4)
C5A C1A C2A C3A 4.4(7)
Rh1A C1A C2A C3A 66.4(4)
C5A C1A C2A Rh1A -62.0(4)
C5A Rh1A C2A C1A 37.7(4)
P1A Rh1A C2A C1A 80.3(6)
P2A Rh1A C2A C1A -141.6(3)
C4A Rh1A C2A C1A 80.7(4)
C3A Rh1A C2A C1A 116.4(5)
Pb1A Rh1A C2A C1A -52.3(4)
C5A Rh1A C2A C3A -78.7(4)
C1A Rh1A C2A C3A -116.4(5)
P1A Rh1A C2A C3A -36.1(7)
P2A Rh1A C2A C3A 102.0(4)
C4A Rh1A C2A C3A -35.6(4)
Pb1A Rh1A C2A C3A -168.7(3)
C1A C2A C3A C4A -2.9(7)
Rh1A C2A C3A C4A 61.3(4)
C1A C2A C3A Rh1A -64.3(4)
C5A Rh1A C3A C4A -38.3(4)
C1A Rh1A C3A C4A -81.0(4)
C2A Rh1A C3A C4A -118.7(6)
P1A Rh1A C3A C4A 44.8(4)
P2A Rh1A C3A C4A 156.1(3)
Pb1A Rh1A C3A C4A -100.2(4)
C5A Rh1A C3A C2A 80.4(4)
C1A Rh1A C3A C2A 37.7(4)
P1A Rh1A C3A C2A 163.5(3)
P2A Rh1A C3A C2A -85.2(4)
C4A Rh1A C3A C2A 118.7(6)
Pb1A Rh1A C3A C2A 18.5(5)
C2A C3A C4A C5A 0.3(6)
Rh1A C3A C4A C5A 60.3(4)
C2A C3A C4A Rh1A -60.0(4)
C5A Rh1A C4A C3A 117.1(5)
C1A Rh1A C4A C3A 78.0(4)
C2A Rh1A C4A C3A 36.2(4)
P1A Rh1A C4A C3A -144.0(4)
P2A Rh1A C4A C3A -33.6(5)
Pb1A Rh1A C4A C3A 123.7(4)
C1A Rh1A C4A C5A -39.1(4)
C2A Rh1A C4A C5A -80.9(4)
P1A Rh1A C4A C5A 98.9(4)
P2A Rh1A C4A C5A -150.7(3)
C3A Rh1A C4A C5A -117.1(5)
Pb1A Rh1A C4A C5A 6.6(5)
C2A C1A C5A C4A -4.1(6)
Rh1A C1A C5A C4A -67.2(4)
C2A C1A C5A Rh1A 63.1(4)
C3A C4A C5A C1A 2.3(6)
Rh1A C4A C5A C1A 65.9(4)
C3A C4A C5A Rh1A -63.6(4)
C2A Rh1A C5A C1A -36.9(4)
P1A Rh1A C5A C1A 159.2(3)
P2A Rh1A C5A C1A -34.9(8)
C4A Rh1A C5A C1A -113.7(5)
C3A Rh1A C5A C1A -77.8(4)
Pb1A Rh1A C5A C1A 70.9(4)
C1A Rh1A C5A C4A 113.7(5)
C2A Rh1A C5A C4A 76.8(4)
P1A Rh1A C5A C4A -87.2(4)
P2A Rh1A C5A C4A 78.7(7)
C3A Rh1A C5A C4A 35.9(3)
Pb1A Rh1A C5A C4A -175.4(3)
C18A P1A C11A C12A 34.6(5)
C17A P1A C11A C12A 139.6(5)
Rh1A P1A C11A C12A -96.8(5)
C18A P1A C11A C16A -149.4(5)
C17A P1A C11A C16A -44.4(5)
Rh1A P1A C11A C16A 79.2(5)
C16A C11A C12A C13A 0.1(9)
P1A C11A C12A C13A 176.1(5)
C11A C12A C13A C14A -0.9(10)
C12A C13A C14A C15A 1.3(10)
C13A C14A C15A C16A -1.0(10)
C14A C15A C16A C11A 0.2(9)
C12A C11A C16A C15A 0.3(8)
P1A C11A C16A C15A -175.8(4)
C28A P2A C21A C22A 16.2(5)
C27A P2A C21A C22A 119.2(5)
Rh1A P2A C21A C22A -119.0(5)
C28A P2A C21A C26A -159.9(5)
C27A P2A C21A C26A -56.9(5)
Rh1A P2A C21A C26A 65.0(5)
C26A C21A C22A C23A 0.5(9)
P2A C21A C22A C23A -175.5(5)
C21A C22A C23A C24A -0.2(10)
C22A C23A C24A C25A 0.2(10)
C23A C24A C25A C26A -0.7(10)
C24A C25A C26A C21A 1.1(9)
C22A C21A C26A C25A -1.0(9)
P2A C21A C26A C25A 175.2(5)
Cl2B Pb1B Rh1B C5B -82.6(2)
Cl1B Pb1B Rh1B C5B 17.61(19)
Cl2B Pb1B Rh1B C2B -20.7(2)
Cl1B Pb1B Rh1B C2B 79.5(2)
Cl2B Pb1B Rh1B C1B -49.6(2)
Cl1B Pb1B Rh1B C1B 50.5(2)
Cl2B Pb1B Rh1B C4B -83.4(3)
Cl1B Pb1B Rh1B C4B 16.7(3)
Cl2B Pb1B Rh1B P2B 77.63(6)
Cl1B Pb1B Rh1B P2B 177.80(5)
Cl2B Pb1B Rh1B P1B 177.46(6)
Cl1B Pb1B Rh1B P1B -82.37(5)
Cl2B Pb1B Rh1B C3B -28.0(4)
Cl1B Pb1B Rh1B C3B 72.2(4)
C5B Rh1B P1B C18B 110.4(3)
C2B Rh1B P1B C18B 83.3(6)
C1B Rh1B P1B C18B 129.5(3)
C4B Rh1B P1B C18B 72.8(3)
P2B Rh1B P1B C18B -63.1(2)
C3B Rh1B P1B C18B 49.5(3)
Pb1B Rh1B P1B C18B -149.9(2)
C5B Rh1B P1B C17B -5.2(3)
C2B Rh1B P1B C17B -32.3(6)
C1B Rh1B P1B C17B 13.9(3)
C4B Rh1B P1B C17B -42.8(3)
P2B Rh1B P1B C17B -178.6(2)
C3B Rh1B P1B C17B -66.1(3)
Pb1B Rh1B P1B C17B 94.5(2)
C5B Rh1B P1B C11B -124.4(3)
C2B Rh1B P1B C11B -151.5(6)
C1B Rh1B P1B C11B -105.3(3)
C4B Rh1B P1B C11B -162.0(3)
P2B Rh1B P1B C11B 62.2(2)
C3B Rh1B P1B C11B 174.7(3)
Pb1B Rh1B P1B C11B -24.6(2)
C5B Rh1B P2B C27B 15.3(6)
C2B Rh1B P2B C27B 9.1(3)
C1B Rh1B P2B C27B -14.6(3)
C4B Rh1B P2B C27B 66.1(3)
P1B Rh1B P2B C27B 177.0(2)
C3B Rh1B P2B C27B 46.0(3)
Pb1B Rh1B P2B C27B -96.6(2)
C5B Rh1B P2B C28B 131.6(6)
C2B Rh1B P2B C28B 125.4(3)
C1B Rh1B P2B C28B 101.7(3)
C4B Rh1B P2B C28B -177.6(3)
P1B Rh1B P2B C28B -66.7(3)
C3B Rh1B P2B C28B 162.3(3)
Pb1B Rh1B P2B C28B 19.8(3)
C5B Rh1B P2B C21B -101.0(6)
C2B Rh1B P2B C21B -107.2(3)
C1B Rh1B P2B C21B -130.9(3)
C4B Rh1B P2B C21B -50.3(3)
P1B Rh1B P2B C21B 60.6(2)
C3B Rh1B P2B C21B -70.3(3)
Pb1B Rh1B P2B C21B 147.1(2)
C5B Rh1B C1B C2B -118.9(6)
C4B Rh1B C1B C2B -79.4(5)
P2B Rh1B C1B C2B 43.4(5)
P1B Rh1B C1B C2B -152.1(4)
C3B Rh1B C1B C2B -38.2(4)
Pb1B Rh1B C1B C2B 126.4(4)
C2B Rh1B C1B C5B 118.9(6)
C4B Rh1B C1B C5B 39.5(4)
P2B Rh1B C1B C5B 162.3(4)
P1B Rh1B C1B C5B -33.2(5)
C3B Rh1B C1B C5B 80.7(5)
Pb1B Rh1B C1B C5B -114.7(4)
C5B C1B C2B C3B 4.6(7)
Rh1B C1B C2B C3B 65.1(4)
C5B C1B C2B Rh1B -60.5(5)
C5B Rh1B C2B C1B 36.4(4)
C4B Rh1B C2B C1B 79.4(5)
P2B Rh1B C2B C1B -146.2(4)
P1B Rh1B C2B C1B 67.4(8)
C3B Rh1B C2B C1B 116.0(6)
Pb1B Rh1B C2B C1B -56.4(4)
C5B Rh1B C2B C3B -79.6(5)
C1B Rh1B C2B C3B -116.0(6)
C4B Rh1B C2B C3B -36.6(4)
P2B Rh1B C2B C3B 97.8(5)
P1B Rh1B C2B C3B -48.6(9)
Pb1B Rh1B C2B C3B -172.4(4)
C1B C2B C3B C4B -2.1(7)
Rh1B C2B C3B C4B 62.5(5)
C1B C2B C3B Rh1B -64.6(5)
C5B Rh1B C3B C4B -38.0(4)
C2B Rh1B C3B C4B -116.9(6)
C1B Rh1B C3B C4B -79.9(5)
P2B Rh1B C3B C4B 154.1(4)
P1B Rh1B C3B C4B 42.5(5)
Pb1B Rh1B C3B C4B -105.1(6)
C5B Rh1B C3B C2B 78.9(5)
C1B Rh1B C3B C2B 37.1(4)
C4B Rh1B C3B C2B 116.9(6)
P2B Rh1B C3B C2B -88.9(4)
P1B Rh1B C3B C2B 159.4(4)
Pb1B Rh1B C3B C2B 11.8(7)
C2B C3B C4B C5B -1.2(7)
Rh1B C3B C4B C5B 60.4(4)
C2B C3B C4B Rh1B -61.5(4)
C5B Rh1B C4B C3B 117.1(6)
C2B Rh1B C4B C3B 37.7(4)
C1B Rh1B C4B C3B 78.7(5)
P2B Rh1B C4B C3B -35.4(5)
P1B Rh1B C4B C3B -146.9(4)
Pb1B Rh1B C4B C3B 118.5(5)
C2B Rh1B C4B C5B -79.4(5)
C1B Rh1B C4B C5B -38.4(4)
P2B Rh1B C4B C5B -152.5(4)
P1B Rh1B C4B C5B 96.1(4)
C3B Rh1B C4B C5B -117.1(6)
Pb1B Rh1B C4B C5B 1.4(6)
C2B C1B C5B C4B -5.3(7)
Rh1B C1B C5B C4B -67.2(4)
C2B C1B C5B Rh1B 61.8(5)
C3B C4B C5B C1B 4.0(7)
Rh1B C4B C5B C1B 67.0(4)
C3B C4B C5B Rh1B -63.0(5)
C2B Rh1B C5B C1B -35.7(4)
C4B Rh1B C5B C1B -114.1(6)
P2B Rh1B C5B C1B -42.7(9)
P1B Rh1B C5B C1B 155.7(4)
C3B Rh1B C5B C1B -77.7(5)
Pb1B Rh1B C5B C1B 66.9(4)
C2B Rh1B C5B C4B 78.4(5)
C1B Rh1B C5B C4B 114.1(6)
P2B Rh1B C5B C4B 71.4(8)
P1B Rh1B C5B C4B -90.3(4)
C3B Rh1B C5B C4B 36.3(4)
Pb1B Rh1B C5B C4B -179.0(4)
C18B P1B C11B C12B 43.0(5)
C17B P1B C11B C12B 147.1(5)
Rh1B P1B C11B C12B -89.5(5)
C18B P1B C11B C16B -141.8(5)
C17B P1B C11B C16B -37.6(5)
Rh1B P1B C11B C16B 85.8(5)
C16B C11B C12B C13B -0.1(8)
P1B C11B C12B C13B 175.3(5)
C11B C12B C13B C14B -0.2(9)
C12B C13B C14B C15B 1.2(9)
C13B C14B C15B C16B -1.9(9)
C14B C15B C16B C11B 1.5(9)
C12B C11B C16B C15B -0.5(8)
P1B C11B C16B C15B -176.0(4)
C27B P2B C21B C22B 73.4(5)
C28B P2B C21B C22B -30.1(6)
Rh1B P2B C21B C22B -165.1(4)
C27B P2B C21B C26B -100.8(5)
C28B P2B C21B C26B 155.7(5)
Rh1B P2B C21B C26B 20.6(5)
C26B C21B C22B C23B -0.5(9)
P2B C21B C22B C23B -174.8(5)
C21B C22B C23B C24B -0.5(10)
C22B C23B C24B C25B -0.1(10)
C23B C24B C25B C26B 1.6(10)
C22B C21B C26B C25B 2.0(9)
P2B C21B C26B C25B 176.5(4)
C24B C25B C26B C21B -2.6(9)
